data_7001639
loop_
_publ_author_name
'Liu, Jian-Qiang'
'Zhang, Ya-Nan'
'Wang, Yao-Yu'
'Jin, Jun-Cheng'
'Lermontova, Elmira Kh.'
'Shi, Qi-Zhen'

_publ_section_title
;
 Interplay of coordinative and supramolecular interactions in formation
 of a series of metal--organic complexes bearing diverse
 dimensionalities
;
_journal_issue 27
_journal_name_full 'Dalton Transactions'
_journal_page_first 5365
_journal_page_last 5378
_journal_paper_doi 10.1039/b822083b
_journal_year 2009
_chemical_formula_moiety 'C52 H36 Mn2 N16 O6 S,C14 H8 O6 S, 6.5H2O'
_chemical_formula_sum 'C66 H57 Mn2 N16 O18.5 S2'
_chemical_formula_weight 1544.28
_chemical_name_systematic
;
?
;
_space_group_IT_number 14
_symmetry_cell_setting monoclinic
_symmetry_space_group_name_Hall '-P 2yn'
_symmetry_space_group_name_H-M 'P 1 21/n 1'
_atom_sites_solution_hydrogens geom
_atom_sites_solution_primary direct
_atom_sites_solution_secondary difmap
_audit_creation_method SHELXL-97
_cell_angle_alpha 90.00
_cell_angle_beta 99.510(3)
_cell_angle_gamma 90.00
_cell_formula_units_Z 4
_cell_length_a 17.074(3)
_cell_length_b 16.970(3)
_cell_length_c 22.935(4)
_cell_measurement_reflns_used 3735
_cell_measurement_temperature 298(2)
_cell_measurement_theta_max 25.20
_cell_measurement_theta_min 1.50
_cell_volume 6554(2)
_computing_cell_refinement APEX2
_computing_data_collection 'APEX2 (Bruker, 2004)'
_computing_data_reduction APEX2
_computing_molecular_graphics APEX2
_computing_publication_material APEX2
_computing_structure_refinement 'SHELXL-97 (Sheldrick, 1997)'
_computing_structure_solution 'SHELXS-97 (Sheldrick, 1990)'
_diffrn_ambient_temperature 298(2)
_diffrn_measured_fraction_theta_full 0.997
_diffrn_measured_fraction_theta_max 0.997
_diffrn_measurement_device_type 'Bruker APEX SMART II'
_diffrn_measurement_method \w
_diffrn_radiation_monochromator graphite
_diffrn_radiation_source 'fine-focus sealed tube'
_diffrn_radiation_type MoK\a
_diffrn_radiation_wavelength 0.71073
_diffrn_reflns_av_R_equivalents 0.1021
_diffrn_reflns_av_sigmaI/netI 0.1907
_diffrn_reflns_limit_h_max 20
_diffrn_reflns_limit_h_min -20
_diffrn_reflns_limit_k_max 20
_diffrn_reflns_limit_k_min -15
_diffrn_reflns_limit_l_max 27
_diffrn_reflns_limit_l_min -24
_diffrn_reflns_number 32130
_diffrn_reflns_theta_full 25.00
_diffrn_reflns_theta_max 25.00
_diffrn_reflns_theta_min 1.50
_diffrn_standards_interval_time 0
_diffrn_standards_number 0
_exptl_absorpt_coefficient_mu 0.538
_exptl_absorpt_correction_T_max 0.9482
_exptl_absorpt_correction_T_min 0.9000
_exptl_absorpt_correction_type multi-scan
_exptl_absorpt_process_details 'SADABS (Bruker, 2004)'
_exptl_crystal_colour yellow
_exptl_crystal_density_diffrn 1.565
_exptl_crystal_density_method 'not measured'
_exptl_crystal_description block
_exptl_crystal_F_000 3180
_exptl_crystal_size_max 0.20
_exptl_crystal_size_mid 0.10
_exptl_crystal_size_min 0.10
_refine_diff_density_max 0.465
_refine_diff_density_min -0.486
_refine_diff_density_rms 0.076
_refine_ls_extinction_method none
_refine_ls_goodness_of_fit_ref 1.009
_refine_ls_hydrogen_treatment constr
_refine_ls_matrix_type full
_refine_ls_number_parameters 835
_refine_ls_number_reflns 11522
_refine_ls_number_restraints 94
_refine_ls_restrained_S_all 1.026
_refine_ls_R_factor_all 0.1866
_refine_ls_R_factor_gt 0.0673
_refine_ls_shift/su_max 0.000
_refine_ls_shift/su_mean 0.000
_refine_ls_structure_factor_coef Fsqd
_refine_ls_weighting_details 'calc w=1/[\s^2^(Fo^2^)+(0.0080P)^2^+4.0000P] where P=(Fo^2^+2Fc^2^)/3'
_refine_ls_weighting_scheme calc
_refine_ls_wR_factor_gt 0.1055
_refine_ls_wR_factor_ref 0.1191
_reflns_number_gt 3730
_reflns_number_total 11522
_reflns_threshold_expression >2sigma(I)
_cod_data_source_file b822083b.txt
_cod_data_source_block compound6
_cod_original_cell_volume 6554.1(19)
_cod_original_sg_symbol_H-M 'P 21/n'
_cod_original_formula_sum 'C66 H57 Mn2 N16 O18.50 S2'
_cod_database_code 7001639

loop_
_symmetry_equiv_pos_as_xyz
'x, y, z'
'-x+1/2, y+1/2, -z+1/2'
'-x, -y, -z'
'x-1/2, -y-1/2, z-1/2'

loop_
_atom_site_label
_atom_site_type_symbol
_atom_site_fract_x
_atom_site_fract_y
_atom_site_fract_z
_atom_site_U_iso_or_equiv
_atom_site_adp_type
_atom_site_occupancy
_atom_site_symmetry_multiplicity
_atom_site_calc_flag
_atom_site_refinement_flags
_atom_site_disorder_assembly
_atom_site_disorder_group
Mn1 Mn 0.06071(6) 0.58108(6) 0.23139(4) 0.0501(3) Uani 1 1 d U . .
Mn2 Mn 0.43044(5) 0.57154(5) 0.27437(4) 0.0485(3) Uani 1 1 d . . .
S1 S 0.24813(13) 0.64897(10) 0.25126(10) 0.0569(4) Uani 1 1 d U . .
O1 O 0.3104(2) 0.5921(2) 0.23954(17) 0.0592(12) Uani 1 1 d . . .
O2 O 0.1814(2) 0.6031(2) 0.26821(17) 0.0618(12) Uani 1 1 d U . .
O3 O 0.2204(2) 0.6934(3) 0.1972(2) 0.0779(15) Uani 1 1 d U . .
O4 O 0.2804(3) 0.6999(3) 0.3004(2) 0.0839(15) Uani 1 1 d U . .
O5 O 0.0613(2) 0.6962(2) 0.19151(16) 0.0565(12) Uani 1 1 d U . .
H5A H 0.1082 0.7007 0.1839 0.068 Uiso 1 1 d R . .
H5B H 0.0300 0.7080 0.1609 0.068 Uiso 1 1 d R . .
O6 O 0.4387(2) 0.6955(2) 0.30243(16) 0.0575(13) Uani 1 1 d . . .
H6A H 0.3897 0.6965 0.2930 0.086 Uiso 1 1 d R . .
H6B H 0.4673 0.7113 0.3331 0.086 Uiso 1 1 d R . .
N1 N -0.0548(3) 0.5588(3) 0.1689(2) 0.0459(14) Uani 1 1 d . . .
N2 N 0.0890(3) 0.4959(3) 0.1625(2) 0.0535(16) Uani 1 1 d . . .
N3 N -0.1587(3) 0.4258(3) -0.0193(2) 0.0590(16) Uani 1 1 d U . .
N4 N -0.0406(3) 0.3667(3) -0.0214(2) 0.0528(15) Uani 1 1 d . . .
H4C H -0.0057 0.3376 -0.0339 0.063 Uiso 1 1 calc R . .
N5 N -0.0085(3) 0.6297(3) 0.2988(2) 0.0539(15) Uani 1 1 d U . .
N6 N 0.0502(3) 0.4841(3) 0.2994(2) 0.0545(14) Uani 1 1 d U . .
N7 N -0.0792(3) 0.4317(3) 0.4725(2) 0.0658(16) Uani 1 1 d U . .
N8 N -0.1236(3) 0.5542(3) 0.4744(2) 0.0680(16) Uani 1 1 d U . .
H8A H -0.1461 0.5950 0.4866 0.082 Uiso 1 1 calc R . .
N9 N 0.3993(3) 0.4942(3) 0.3491(2) 0.0474(15) Uani 1 1 d U . .
N10 N 0.5435(3) 0.5530(3) 0.3400(2) 0.0405(13) Uani 1 1 d U . .
N11 N 0.5300(3) 0.3523(3) 0.5276(2) 0.0476(15) Uani 1 1 d DU . .
H11B H 0.4956 0.3230 0.5407 0.057 Uiso 1 1 calc R . .
N12 N 0.6502(3) 0.4083(3) 0.5243(2) 0.0525(15) Uani 1 1 d DU . .
N13 N 0.4248(3) 0.4623(3) 0.2154(2) 0.0550(16) Uani 1 1 d . . .
N14 N 0.4987(3) 0.5970(3) 0.1999(2) 0.0562(16) Uani 1 1 d U . .
N15 N 0.5272(3) 0.3547(3) 0.0423(2) 0.0856(19) Uani 1 1 d DU . .
H15B H 0.5105 0.3071 0.0362 0.103 Uiso 1 1 calc R . .
N16 N 0.5958(3) 0.4704(4) 0.0301(2) 0.0778(19) Uani 1 1 d DU . .
C1 C -0.1246(4) 0.5905(3) 0.1717(3) 0.054(2) Uani 1 1 d . . .
H1A H -0.1291 0.6218 0.2042 0.065 Uiso 1 1 calc R . .
C2 C -0.1915(4) 0.5802(4) 0.1294(3) 0.063(2) Uani 1 1 d . . .
H2A H -0.2393 0.6040 0.1338 0.075 Uiso 1 1 calc R . .
C3 C -0.1861(4) 0.5341(4) 0.0806(3) 0.0583(19) Uani 1 1 d U . .
H3A H -0.2299 0.5267 0.0510 0.070 Uiso 1 1 calc R . .
C4 C -0.1122(2) 0.4983(2) 0.07675(19) 0.0429(17) Uani 1 1 d GU . .
C5 C -0.1029(2) 0.4481(2) 0.03049(17) 0.0439(17) Uani 1 1 d G . .
C6 C -0.0300(2) 0.41227(19) 0.02918(13) 0.0485(18) Uani 1 1 d G . .
C7 C 0.03362(19) 0.42664(16) 0.07413(13) 0.0505(18) Uani 1 1 d GDU . .
C8 C 0.0243(2) 0.4768(2) 0.12040(13) 0.0472(18) Uani 1 1 d GU . .
C9 C -0.0486(3) 0.5126(2) 0.12171(16) 0.0476(18) Uani 1 1 d GU . .
C10 C 0.1103(2) 0.3887(2) 0.0720(2) 0.059(2) Uani 1 1 d GDU . .
H10A H 0.1179 0.3544 0.0419 0.070 Uiso 1 1 calc R . .
C11 C 0.1705(4) 0.4074(4) 0.1178(3) 0.070(2) Uani 1 1 d D . .
H11A H 0.2198 0.3834 0.1201 0.084 Uiso 1 1 calc R . .
C12 C 0.1579(4) 0.4617(4) 0.1605(3) 0.066(2) Uani 1 1 d D . .
H12A H 0.2007 0.4749 0.1895 0.080 Uiso 1 1 calc R . .
C13 C -0.1180(4) 0.3773(4) -0.0474(3) 0.062(2) Uani 1 1 d U . .
H13A H -0.1400 0.3520 -0.0823 0.074 Uiso 1 1 calc R . .
C14 C -0.0396(4) 0.7022(4) 0.2964(3) 0.060(2) Uani 1 1 d U . .
H14A H -0.0289 0.7361 0.2668 0.072 Uiso 1 1 calc R . .
C15 C -0.0876(4) 0.7298(4) 0.3363(3) 0.067(2) Uani 1 1 d D . .
H15A H -0.1088 0.7804 0.3332 0.081 Uiso 1 1 calc R . .
C16 C -0.1023(4) 0.6794(4) 0.3802(3) 0.065(2) Uani 1 1 d D . .
H16A H -0.1342 0.6955 0.4071 0.077 Uiso 1 1 calc R . .
C17 C -0.0691(2) 0.6039(2) 0.38429(19) 0.0489(19) Uani 1 1 d GD . .
C18 C -0.0854(2) 0.5504(3) 0.42664(17) 0.0554(19) Uani 1 1 d G . .
C19 C -0.0567(2) 0.4738(3) 0.42665(15) 0.0517(19) Uani 1 1 d GU . .
C20 C -0.01183(18) 0.4505(2) 0.38432(14) 0.0544(19) Uani 1 1 d GD . .
C21 C 0.0044(2) 0.5040(2) 0.34197(14) 0.0517(18) Uani 1 1 d GU . .
C22 C -0.0242(2) 0.5807(2) 0.34196(17) 0.0485(17) Uani 1 1 d G . .
C23 C 0.0267(3) 0.3711(2) 0.3822(2) 0.066(2) Uani 1 1 d GDU . .
H23A H 0.0208 0.3333 0.4105 0.080 Uiso 1 1 calc R . .
C24 C 0.0703(4) 0.3542(4) 0.3387(3) 0.090(3) Uani 1 1 d DU . .
H24A H 0.0926 0.3045 0.3365 0.108 Uiso 1 1 calc R . .
C25 C 0.0808(4) 0.4128(4) 0.2976(3) 0.071(2) Uani 1 1 d DU . .
H25A H 0.1103 0.4011 0.2681 0.085 Uiso 1 1 calc R . .
C26 C -0.1195(4) 0.4811(4) 0.4991(3) 0.068(2) Uani 1 1 d U . .
H26A H -0.1430 0.4679 0.5316 0.081 Uiso 1 1 calc R . .
C27 C 0.3274(4) 0.4648(4) 0.3514(3) 0.060(2) Uani 1 1 d DU . .
H27A H 0.2848 0.4814 0.3235 0.071 Uiso 1 1 calc R . .
C28 C 0.3137(4) 0.4098(4) 0.3941(3) 0.063(2) Uani 1 1 d D . .
H28A H 0.2633 0.3892 0.3942 0.075 Uiso 1 1 calc R . .
C29 C 0.3764(4) 0.3874(4) 0.4357(3) 0.0581(19) Uani 1 1 d DU . .
H29A H 0.3691 0.3507 0.4645 0.070 Uiso 1 1 calc R . .
C30 C 0.45334(19) 0.4203(2) 0.43505(17) 0.0420(16) Uani 1 1 d GDU . .
C31 C 0.5171(2) 0.40047(19) 0.47845(15) 0.0509(17) Uani 1 1 d GU . .
C32 C 0.5917(2) 0.4325(2) 0.47692(13) 0.0497(17) Uani 1 1 d GU . .
C33 C 0.60246(17) 0.48434(16) 0.43200(13) 0.0456(16) Uani 1 1 d GU . .
C34 C 0.5387(2) 0.50414(18) 0.38859(13) 0.0444(16) Uani 1 1 d GU . .
C35 C 0.46410(18) 0.4721(2) 0.39012(15) 0.0412(15) Uani 1 1 d GU . .
C36 C 0.6729(2) 0.5261(2) 0.4243(2) 0.0572(18) Uani 1 1 d GDU . .
H36A H 0.7172 0.5195 0.4535 0.069 Uiso 1 1 calc R . .
C37 C 0.6817(4) 0.5746(3) 0.3786(3) 0.054(2) Uani 1 1 d D . .
H37A H 0.7296 0.5990 0.3753 0.065 Uiso 1 1 calc R . .
C38 C 0.6135(4) 0.5848(4) 0.3372(3) 0.0514(19) Uani 1 1 d U . .
H38A H 0.6173 0.6165 0.3047 0.062 Uiso 1 1 calc R . .
C39 C 0.6072(4) 0.3602(4) 0.5509(3) 0.064(2) Uani 1 1 d DU . .
H39A H 0.6294 0.3326 0.5847 0.077 Uiso 1 1 calc R . .
C40 C 0.3848(4) 0.3962(4) 0.2219(3) 0.062(2) Uani 1 1 d D . .
H40A H 0.3584 0.3936 0.2542 0.074 Uiso 1 1 calc R . .
C41 C 0.3788(4) 0.3298(4) 0.1843(3) 0.075(2) Uani 1 1 d D . .
H41A H 0.3480 0.2861 0.1897 0.090 Uiso 1 1 calc R . .
C42 C 0.4220(4) 0.3351(4) 0.1394(3) 0.072(2) Uani 1 1 d D . .
H42A H 0.4219 0.2925 0.1139 0.087 Uiso 1 1 calc R . .
C43 C 0.4672(2) 0.4029(2) 0.1300(2) 0.060(2) Uani 1 1 d GDU . .
C44 C 0.5121(3) 0.4101(2) 0.08494(18) 0.072(2) Uani 1 1 d GU . .
C45 C 0.5536(2) 0.4794(3) 0.07898(15) 0.062(2) Uani 1 1 d GU . .
C46 C 0.55007(17) 0.5414(2) 0.11805(14) 0.0649(19) Uani 1 1 d GU . .
C47 C 0.5051(2) 0.5342(3) 0.16307(15) 0.0546(19) Uani 1 1 d GU . .
C48 C 0.4637(2) 0.4649(3) 0.16902(17) 0.059(2) Uani 1 1 d G . .
C49 C 0.5826(3) 0.6146(3) 0.1069(2) 0.067(2) Uani 1 1 d GDU . .
H49A H 0.6069 0.6218 0.0738 0.081 Uiso 1 1 calc R . .
C50 C 0.5780(4) 0.6766(4) 0.1465(3) 0.072(2) Uani 1 1 d D . .
H50A H 0.6039 0.7242 0.1429 0.086 Uiso 1 1 calc R . .
C51 C 0.5325(4) 0.6645(4) 0.1923(3) 0.069(2) Uani 1 1 d DU . .
H51A H 0.5265 0.7060 0.2177 0.082 Uiso 1 1 calc R . .
C52 C 0.5755(4) 0.3979(5) 0.0136(3) 0.077(2) Uani 1 1 d DU . .
H52A H 0.5948 0.3760 -0.0184 0.092 Uiso 1 1 calc R . .
S2 S 0.74691(13) 0.46349(9) 0.25649(9) 0.0503(4) Uani 1 1 d . . .
O7 O 0.5339(3) 0.2288(3) 0.40894(19) 0.0641(14) Uani 1 1 d . . .
O8 O 0.6510(3) 0.2223(3) 0.4670(2) 0.0684(16) Uani 1 1 d . . .
O9 O 0.8466(3) 0.2344(2) 0.0411(2) 0.0643(14) Uani 1 1 d . . .
O10 O 0.9634(3) 0.2394(2) 0.10110(19) 0.0624(14) Uani 1 1 d . . .
O11 O 0.6821(3) 0.5075(2) 0.22334(18) 0.0607(13) Uani 1 1 d . . .
O12 O 0.8120(3) 0.5051(2) 0.29226(18) 0.0588(13) Uani 1 1 d . . .
C53 C 0.6066(5) 0.2451(4) 0.4216(3) 0.055(2) Uani 1 1 d . . .
C54 C 0.6419(3) 0.2983(2) 0.37879(18) 0.0460(18) Uani 1 1 d G . .
C55 C 0.7228(3) 0.3147(2) 0.38882(15) 0.059(2) Uani 1 1 d G . .
H55A H 0.7556 0.2921 0.4209 0.071 Uiso 1 1 calc R . .
C56 C 0.75466(18) 0.3649(2) 0.3510(2) 0.058(2) Uani 1 1 d G . .
H56A H 0.8088 0.3759 0.3577 0.069 Uiso 1 1 calc R . .
C57 C 0.7056(3) 0.3987(2) 0.30306(17) 0.0414(17) Uani 1 1 d G . .
C58 C 0.6248(3) 0.3823(2) 0.29303(15) 0.0473(18) Uani 1 1 d G . .
H58A H 0.5920 0.4049 0.2610 0.057 Uiso 1 1 calc R . .
C59 C 0.59292(19) 0.3321(2) 0.3309(2) 0.0485(18) Uani 1 1 d G . .
H59A H 0.5388 0.3211 0.3242 0.058 Uiso 1 1 calc R . .
C60 C 0.7882(3) 0.4026(2) 0.20779(18) 0.0421(17) Uani 1 1 d GU . .
C61 C 0.8668(2) 0.3783(2) 0.22170(15) 0.0551(19) Uani 1 1 d GU . .
H61A H 0.8976 0.3942 0.2570 0.066 Uiso 1 1 calc R . .
C62 C 0.89947(18) 0.3305(2) 0.1828(2) 0.0528(19) Uani 1 1 d G . .
H62A H 0.9521 0.3142 0.1921 0.063 Uiso 1 1 calc R . .
C63 C 0.8535(3) 0.3068(2) 0.12993(18) 0.0432(17) Uani 1 1 d G . .
C64 C 0.7748(3) 0.3310(2) 0.11603(15) 0.0492(18) Uani 1 1 d G . .
H64A H 0.7440 0.3152 0.0807 0.059 Uiso 1 1 calc R . .
C65 C 0.74219(17) 0.3789(2) 0.1550(2) 0.0507(19) Uani 1 1 d G . .
H65A H 0.6896 0.3951 0.1456 0.061 Uiso 1 1 calc R . .
C66 C 0.8899(5) 0.2552(4) 0.0874(3) 0.050(2) Uani 1 1 d . . .
O13 O 0.1957(3) 0.3001(3) 0.4886(2) 0.1036(17) Uiso 1 1 d . . .
H13E H 0.2391 0.2982 0.4750 0.155 Uiso 1 1 d R . .
H13C H 0.1661 0.2652 0.4707 0.155 Uiso 1 1 d R . .
O14 O 0.1984(3) 0.6082(3) 0.4040(2) 0.124(2) Uiso 1 1 d . . .
H14C H 0.1920 0.5713 0.3788 0.185 Uiso 1 1 d R . .
H14D H 0.1878 0.6568 0.3958 0.185 Uiso 1 1 d R . .
O15 O 0.0694(3) 0.7269(3) 0.5014(2) 0.1227(19) Uiso 1 1 d . . .
H15C H 0.1070 0.7499 0.5240 0.184 Uiso 1 1 d R . .
H15D H 0.0472 0.6915 0.5217 0.184 Uiso 1 1 d R . .
O16 O 0.1685(3) 1.1905(3) 0.3889(2) 0.145(2) Uiso 1 1 d . . .
H16C H 0.1897 1.1253 0.4008 0.218 Uiso 1 1 d R . .
H16D H 0.2095 1.2048 0.3742 0.218 Uiso 1 1 d R . .
O17A O 0.1926(7) 1.0537(7) 0.4119(5) 0.128(5) Uiso 0.50 1 d P A 1
H17A H 0.1764 1.0307 0.4406 0.192 Uiso 0.50 1 d PR A 1
H17B H 0.2386 1.0342 0.4126 0.192 Uiso 0.50 1 d PR A 1
O18A O 0.1732(7) 0.9097(7) 0.4795(5) 0.142(4) Uiso 0.50 1 d P B 1
H18A H 0.1370 0.9357 0.4579 0.213 Uiso 0.50 1 d PR B 1
H18B H 0.1540 0.8612 0.4846 0.213 Uiso 0.50 1 d PR B 1
O19A O 0.2101(4) 0.7458(5) 0.4617(3) 0.059(2) Uiso 0.50 1 d P C 1
H19A H 0.1905 0.7877 0.4449 0.089 Uiso 0.50 1 d PR C 1
H19B H 0.2412 0.7544 0.4901 0.089 Uiso 0.50 1 d PR C 1
O17B O 0.1882(7) 1.0127(7) 0.4400(5) 0.130(5) Uiso 0.50 1 d P D 2
H17C H 0.1703 1.0094 0.4724 0.196 Uiso 0.50 1 d PR D 2
H17D H 0.2372 1.0003 0.4458 0.196 Uiso 0.50 1 d PR D 2
O18B O 0.2026(9) 0.8097(9) 0.4882(6) 0.199(6) Uiso 0.50 1 d P E 2
H18C H 0.2001 0.8116 0.4509 0.298 Uiso 0.50 1 d PR E 2
H18D H 0.2501 0.7982 0.5034 0.298 Uiso 0.50 1 d PR E 2

loop_
_atom_site_aniso_label
_atom_site_aniso_U_11
_atom_site_aniso_U_22
_atom_site_aniso_U_33
_atom_site_aniso_U_23
_atom_site_aniso_U_13
_atom_site_aniso_U_12
Mn1 0.0445(7) 0.0598(7) 0.0456(7) -0.0003(5) 0.0063(6) 0.0022(6)
Mn2 0.0424(7) 0.0586(7) 0.0445(7) 0.0000(5) 0.0071(6) 0.0003(5)
S1 0.0393(10) 0.0770(13) 0.0545(12) 0.0050(12) 0.0080(9) 0.0051(12)
O1 0.040(3) 0.073(3) 0.063(3) -0.008(2) 0.004(3) 0.008(2)
O2 0.039(2) 0.090(3) 0.056(3) 0.023(2) 0.006(2) -0.002(2)
O3 0.049(3) 0.106(4) 0.079(3) 0.045(3) 0.011(3) 0.012(3)
O4 0.054(3) 0.103(4) 0.093(3) -0.046(3) 0.006(3) 0.003(3)
O5 0.035(3) 0.074(3) 0.059(3) 0.009(2) 0.003(2) 0.003(2)
O6 0.044(3) 0.065(3) 0.060(3) -0.004(2) -0.002(3) -0.008(2)
N1 0.038(4) 0.048(4) 0.053(4) 0.004(3) 0.013(3) 0.007(3)
N2 0.038(4) 0.058(4) 0.064(4) -0.001(3) 0.006(3) 0.010(3)
N3 0.062(4) 0.071(4) 0.040(4) 0.007(3) -0.002(3) -0.006(3)
N4 0.057(4) 0.060(4) 0.041(4) 0.005(3) 0.007(3) 0.005(3)
N5 0.054(4) 0.060(3) 0.048(4) 0.000(3) 0.010(3) -0.003(3)
N6 0.042(4) 0.060(3) 0.056(4) 0.002(3) -0.007(3) -0.003(3)
N7 0.048(4) 0.105(4) 0.043(4) 0.006(3) 0.004(3) -0.015(3)
N8 0.054(4) 0.100(4) 0.049(4) -0.001(3) 0.004(3) -0.005(3)
N9 0.039(3) 0.059(4) 0.046(4) -0.012(3) 0.010(3) -0.003(3)
N10 0.035(3) 0.039(3) 0.050(3) -0.013(2) 0.013(3) -0.003(2)
N11 0.063(4) 0.048(4) 0.032(3) 0.000(2) 0.007(3) -0.001(3)
N12 0.060(4) 0.063(4) 0.033(4) -0.004(3) 0.004(3) 0.006(3)
N13 0.056(4) 0.060(4) 0.050(4) 0.007(3) 0.012(3) 0.012(3)
N14 0.043(4) 0.072(4) 0.053(4) 0.007(3) 0.007(3) 0.008(3)
N15 0.090(5) 0.097(5) 0.072(5) -0.007(3) 0.019(4) 0.017(4)
N16 0.053(4) 0.126(5) 0.050(4) -0.020(4) -0.004(3) 0.026(4)
C1 0.049(5) 0.048(5) 0.068(6) -0.003(4) 0.017(5) 0.003(4)
C2 0.042(5) 0.062(5) 0.081(6) 0.012(5) 0.000(5) -0.006(4)
C3 0.042(4) 0.066(5) 0.064(5) 0.006(4) 0.000(4) -0.002(4)
C4 0.047(4) 0.036(4) 0.048(5) 0.008(3) 0.015(4) 0.004(3)
C5 0.048(5) 0.047(4) 0.036(5) 0.001(3) 0.007(4) -0.001(4)
C6 0.068(6) 0.049(4) 0.033(4) -0.006(4) 0.021(4) -0.012(4)
C7 0.056(4) 0.053(5) 0.043(4) 0.008(3) 0.008(4) 0.003(3)
C8 0.056(5) 0.037(4) 0.048(5) 0.006(3) 0.006(4) 0.000(3)
C9 0.049(5) 0.053(5) 0.041(5) 0.006(3) 0.008(4) 0.013(3)
C10 0.070(5) 0.066(5) 0.040(5) -0.002(4) 0.010(4) 0.002(4)
C11 0.071(6) 0.085(6) 0.051(5) -0.015(4) 0.002(5) 0.035(5)
C12 0.049(5) 0.088(6) 0.057(5) -0.007(4) -0.003(4) 0.006(4)
C13 0.068(6) 0.073(6) 0.037(5) 0.001(4) -0.012(4) -0.019(4)
C14 0.063(5) 0.064(4) 0.055(5) -0.009(4) 0.011(4) -0.005(4)
C15 0.068(5) 0.066(5) 0.072(6) -0.011(4) 0.025(5) 0.008(4)
C16 0.056(5) 0.094(6) 0.045(5) -0.001(4) 0.014(4) -0.011(5)
C17 0.041(5) 0.062(5) 0.045(5) -0.005(4) 0.011(4) -0.011(4)
C18 0.040(4) 0.081(6) 0.044(5) 0.002(4) 0.006(4) -0.010(4)
C19 0.036(5) 0.073(5) 0.044(5) 0.007(4) 0.002(4) -0.002(4)
C20 0.042(5) 0.060(5) 0.053(5) 0.004(4) -0.018(4) -0.011(4)
C21 0.041(5) 0.070(5) 0.043(5) 0.012(4) 0.001(3) -0.004(4)
C22 0.038(4) 0.062(5) 0.044(5) 0.000(4) 0.004(4) -0.009(4)
C23 0.062(6) 0.065(5) 0.062(6) 0.021(4) -0.020(4) -0.014(4)
C24 0.089(7) 0.089(6) 0.089(7) 0.000(5) 0.007(5) -0.005(5)
C25 0.073(6) 0.059(4) 0.076(6) 0.001(4) -0.001(5) -0.001(4)
C26 0.062(5) 0.097(6) 0.046(5) 0.016(4) 0.012(4) -0.021(4)
C27 0.041(4) 0.080(6) 0.054(5) -0.012(4) -0.004(4) -0.007(4)
C28 0.052(5) 0.067(5) 0.069(6) 0.014(4) 0.010(5) -0.017(4)
C29 0.063(4) 0.066(5) 0.044(5) 0.005(4) 0.007(4) -0.014(4)
C30 0.042(3) 0.045(4) 0.041(4) -0.006(3) 0.012(3) 0.000(3)
C31 0.056(4) 0.063(5) 0.037(4) 0.008(3) 0.015(3) 0.018(3)
C32 0.056(4) 0.063(5) 0.030(4) 0.000(3) 0.008(3) 0.019(3)
C33 0.042(3) 0.044(4) 0.050(4) -0.006(3) 0.004(3) 0.011(3)
C34 0.041(3) 0.050(4) 0.046(4) 0.001(3) 0.018(3) 0.008(3)
C35 0.045(4) 0.046(4) 0.033(4) -0.002(3) 0.006(3) -0.003(3)
C36 0.059(4) 0.051(5) 0.061(5) -0.012(4) 0.010(4) 0.009(3)
C37 0.044(5) 0.053(5) 0.068(5) -0.003(4) 0.015(4) -0.011(4)
C38 0.040(4) 0.057(5) 0.058(5) 0.001(4) 0.011(4) -0.003(4)
C39 0.081(6) 0.059(5) 0.052(6) -0.003(4) 0.010(5) 0.012(4)
C40 0.054(5) 0.071(6) 0.057(5) -0.006(4) 0.001(4) 0.004(4)
C41 0.089(6) 0.070(5) 0.067(6) -0.010(5) 0.016(5) 0.009(5)
C42 0.074(6) 0.096(6) 0.046(5) -0.001(4) 0.009(4) 0.022(5)
C43 0.069(6) 0.067(5) 0.042(5) -0.001(4) 0.005(4) 0.010(4)
C44 0.060(5) 0.105(5) 0.051(5) -0.008(4) 0.003(4) 0.030(4)
C45 0.038(5) 0.112(5) 0.032(4) 0.009(3) -0.007(4) 0.027(4)
C46 0.043(5) 0.096(5) 0.055(5) 0.013(4) 0.005(4) 0.010(4)
C47 0.037(5) 0.088(6) 0.039(4) 0.009(4) 0.008(3) 0.021(4)
C48 0.046(5) 0.075(6) 0.052(5) -0.003(4) -0.003(4) 0.001(4)
C49 0.053(5) 0.103(5) 0.043(5) 0.026(4) 0.001(4) 0.018(4)
C50 0.054(5) 0.093(6) 0.064(6) 0.026(5) 0.001(5) -0.007(5)
C51 0.051(5) 0.090(6) 0.064(5) 0.020(5) 0.008(4) 0.002(4)
C52 0.051(5) 0.140(7) 0.040(5) 0.010(4) 0.008(4) 0.024(5)
S2 0.0523(11) 0.0482(10) 0.0522(12) -0.0005(10) 0.0134(10) 0.0040(12)
O7 0.053(3) 0.084(4) 0.054(3) -0.009(3) 0.008(3) -0.018(3)
O8 0.076(4) 0.074(4) 0.055(4) 0.020(3) 0.010(3) -0.004(3)
O9 0.070(4) 0.068(3) 0.055(3) -0.006(3) 0.008(3) 0.003(3)
O10 0.051(3) 0.078(4) 0.059(3) 0.000(2) 0.010(3) 0.012(3)
O11 0.057(3) 0.063(3) 0.062(3) 0.015(2) 0.009(3) 0.022(3)
O12 0.061(3) 0.059(3) 0.057(3) -0.015(2) 0.007(3) -0.015(3)
C53 0.069(7) 0.049(5) 0.048(6) -0.017(4) 0.015(5) -0.005(5)
C54 0.049(5) 0.049(4) 0.041(5) -0.010(3) 0.010(4) 0.003(4)
C55 0.046(5) 0.080(5) 0.049(5) 0.017(4) 0.000(4) 0.005(4)
C56 0.043(5) 0.066(5) 0.064(5) 0.004(4) 0.012(5) -0.001(4)
C57 0.046(5) 0.042(4) 0.035(4) -0.001(3) 0.004(4) 0.005(4)
C58 0.039(5) 0.053(5) 0.046(5) -0.001(3) -0.003(4) 0.003(4)
C59 0.033(4) 0.057(5) 0.053(5) -0.001(4) -0.001(4) -0.004(4)
C60 0.033(4) 0.055(4) 0.037(4) -0.002(3) 0.002(4) -0.003(3)
C61 0.049(4) 0.060(5) 0.054(5) -0.008(4) 0.001(4) 0.003(4)
C62 0.030(4) 0.065(5) 0.060(5) -0.002(4) -0.003(4) 0.007(4)
C63 0.044(5) 0.042(4) 0.045(5) 0.006(3) 0.012(4) -0.001(4)
C64 0.032(5) 0.068(5) 0.044(5) 0.005(4) -0.004(4) -0.007(4)
C65 0.026(4) 0.068(5) 0.058(5) 0.007(4) 0.007(4) 0.004(4)
C66 0.055(6) 0.051(5) 0.042(5) 0.012(4) 0.008(5) -0.005(4)

loop_
_atom_type_symbol
_atom_type_description
_atom_type_scat_dispersion_real
_atom_type_scat_dispersion_imag
_atom_type_scat_source
C C 0.0033 0.0016 'International Tables Vol C Tables 4.2.6.8 and 6.1.1.4'
H H 0.0000 0.0000 'International Tables Vol C Tables 4.2.6.8 and 6.1.1.4'
N N 0.0061 0.0033 'International Tables Vol C Tables 4.2.6.8 and 6.1.1.4'
O O 0.0106 0.0060 'International Tables Vol C Tables 4.2.6.8 and 6.1.1.4'
Mn Mn 0.3368 0.7283 'International Tables Vol C Tables 4.2.6.8 and 6.1.1.4'
S S 0.1246 0.1234 'International Tables Vol C Tables 4.2.6.8 and 6.1.1.4'

loop_
_geom_angle_atom_site_label_1
_geom_angle_atom_site_label_2
_geom_angle_atom_site_label_3
_geom_angle
_geom_angle_site_symmetry_1
_geom_angle_site_symmetry_3
_geom_angle_publ_flag
O2 Mn1 O5 86.39(15) . . ?
O2 Mn1 N2 94.91(18) . . ?
O5 Mn1 N2 105.51(16) . . ?
O2 Mn1 N5 104.27(17) . . ?
O5 Mn1 N5 89.93(16) . . ?
N2 Mn1 N5 156.15(19) . . ?
O2 Mn1 N1 164.49(16) . . ?
O5 Mn1 N1 86.98(16) . . ?
N2 Mn1 N1 73.43(19) . . ?
N5 Mn1 N1 89.72(18) . . ?
O2 Mn1 N6 92.04(17) . . ?
O5 Mn1 N6 160.71(16) . . ?
N2 Mn1 N6 93.78(18) . . ?
N5 Mn1 N6 71.80(19) . . ?
N1 Mn1 N6 98.78(17) . . ?
O1 Mn2 O6 87.92(15) . . ?
O1 Mn2 N14 105.83(17) . . ?
O6 Mn2 N14 91.23(17) . . ?
O1 Mn2 N10 161.02(15) . . ?
O6 Mn2 N10 86.09(15) . . ?
N14 Mn2 N10 92.30(17) . . ?
O1 Mn2 N13 88.12(17) . . ?
O6 Mn2 N13 160.63(16) . . ?
N14 Mn2 N13 71.67(19) . . ?
N10 Mn2 N13 103.19(16) . . ?
O1 Mn2 N9 92.72(17) . . ?
O6 Mn2 N9 109.96(15) . . ?
N14 Mn2 N9 152.46(18) . . ?
N10 Mn2 N9 72.54(18) . . ?
N13 Mn2 N9 89.16(18) . . ?
O4 S1 O3 112.3(3) . . ?
O4 S1 O2 108.5(3) . . ?
O3 S1 O2 109.7(3) . . ?
O4 S1 O1 109.5(3) . . ?
O3 S1 O1 108.7(3) . . ?
O2 S1 O1 108.0(2) . . ?
S1 O1 Mn2 135.9(3) . . ?
S1 O2 Mn1 136.4(3) . . ?
Mn1 O5 H5A 103.8 . . ?
Mn1 O5 H5B 121.8 . . ?
H5A O5 H5B 107.5 . . ?
Mn2 O6 H6A 86.0 . . ?
Mn2 O6 H6B 123.8 . . ?
H6A O6 H6B 129.8 . . ?
C1 N1 C9 117.7(5) . . ?
C1 N1 Mn1 126.9(5) . . ?
C9 N1 Mn1 115.2(3) . . ?
C12 N2 C8 119.1(5) . . ?
C12 N2 Mn1 127.1(5) . . ?
C8 N2 Mn1 113.7(3) . . ?
C13 N3 C5 103.0(5) . . ?
C13 N4 C6 106.1(5) . . ?
C13 N4 H4C 127.0 . . ?
C6 N4 H4C 127.0 . . ?
C14 N5 C22 118.0(5) . . ?
C14 N5 Mn1 124.0(4) . . ?
C22 N5 Mn1 117.8(4) . . ?
C25 N6 C21 121.0(5) . . ?
C25 N6 Mn1 124.1(4) . . ?
C21 N6 Mn1 114.8(3) . . ?
C26 N7 C19 105.1(6) . . ?
C26 N8 C18 107.1(5) . . ?
C26 N8 H8A 126.5 . . ?
C18 N8 H8A 126.5 . . ?
C27 N9 C35 120.6(5) . . ?
C27 N9 Mn2 125.0(5) . . ?
C35 N9 Mn2 114.1(3) . . ?
C38 N10 C34 116.9(5) . . ?
C38 N10 Mn2 126.0(4) . . ?
C34 N10 Mn2 117.1(3) . . ?
C39 N11 C31 106.2(5) . . ?
C39 N11 H11B 126.9 . . ?
C31 N11 H11B 126.9 . . ?
C39 N12 C32 99.3(5) . . ?
C40 N13 C48 116.4(5) . . ?
C40 N13 Mn2 126.0(4) . . ?
C48 N13 Mn2 117.6(4) . . ?
C51 N14 C47 121.0(5) . . ?
C51 N14 Mn2 124.2(5) . . ?
C47 N14 Mn2 114.7(3) . . ?
C52 N15 C44 99.8(6) . . ?
C52 N15 H15B 130.1 . . ?
C44 N15 H15B 130.1 . . ?
C52 N16 C45 100.4(6) . . ?
N1 C1 C2 124.4(6) . . ?
N1 C1 H1A 117.8 . . ?
C2 C1 H1A 117.8 . . ?
C1 C2 C3 118.8(7) . . ?
C1 C2 H2A 120.6 . . ?
C3 C2 H2A 120.6 . . ?
C2 C3 C4 118.2(6) . . ?
C2 C3 H3A 120.9 . . ?
C4 C3 H3A 120.9 . . ?
C5 C4 C9 120.0 . . ?
C5 C4 C3 121.7(4) . . ?
C9 C4 C3 118.3(4) . . ?
C4 C5 C6 120.0 . . ?
C4 C5 N3 129.4(3) . . ?
C6 C5 N3 110.6(3) . . ?
N4 C6 C7 134.4(3) . . ?
N4 C6 C5 105.6(3) . . ?
C7 C6 C5 120.0 . . ?
C8 C7 C6 120.0 . . ?
C8 C7 C10 120.6 . . ?
C6 C7 C10 119.4 . . ?
N2 C8 C7 120.0(3) . . ?
N2 C8 C9 119.9(3) . . ?
C7 C8 C9 120.0 . . ?
N1 C9 C8 117.3(4) . . ?
N1 C9 C4 122.6(4) . . ?
C8 C9 C4 120.0 . . ?
C11 C10 C7 115.5(3) . . ?
C11 C10 H10A 122.2 . . ?
C7 C10 H10A 122.2 . . ?
C10 C11 C12 120.5(6) . . ?
C10 C11 H11A 119.7 . . ?
C12 C11 H11A 119.7 . . ?
N2 C12 C11 124.0(7) . . ?
N2 C12 H12A 118.0 . . ?
C11 C12 H12A 118.0 . . ?
N3 C13 N4 114.7(6) . . ?
N3 C13 H13A 122.6 . . ?
N4 C13 H13A 122.6 . . ?
N5 C14 C15 123.4(6) . . ?
N5 C14 H14A 118.3 . . ?
C15 C14 H14A 118.3 . . ?
C16 C15 C14 117.7(6) . . ?
C16 C15 H15A 121.1 . . ?
C14 C15 H15A 121.1 . . ?
C15 C16 C17 120.0(6) . . ?
C15 C16 H16A 120.0 . . ?
C17 C16 H16A 120.0 . . ?
C18 C17 C22 120.0 . . ?
C18 C17 C16 121.3(4) . . ?
C22 C17 C16 118.5(4) . . ?
N8 C18 C17 135.0(4) . . ?
N8 C18 C19 104.9(4) . . ?
C17 C18 C19 120.0 . . ?
N7 C19 C20 129.9(4) . . ?
N7 C19 C18 110.1(4) . . ?
C20 C19 C18 120.0 . . ?
C21 C20 C19 120.0 . . ?
C21 C20 C23 115.0 . . ?
C19 C20 C23 124.9 . . ?
N6 C21 C20 122.2(3) . . ?
N6 C21 C22 117.8(3) . . ?
C20 C21 C22 120.0 . . ?
N5 C22 C21 117.6(3) . . ?
N5 C22 C17 122.4(3) . . ?
C21 C22 C17 120.0 . . ?
C24 C23 C20 120.3(4) . . ?
C24 C23 H23A 119.8 . . ?
C20 C23 H23A 119.8 . . ?
C23 C24 C25 119.1(7) . . ?
C23 C24 H24A 120.5 . . ?
C25 C24 H24A 120.5 . . ?
N6 C25 C24 122.3(7) . . ?
N6 C25 H25A 118.9 . . ?
C24 C25 H25A 118.9 . . ?
N7 C26 N8 112.8(6) . . ?
N7 C26 H26A 123.6 . . ?
N8 C26 H26A 123.6 . . ?
N9 C27 C28 122.6(6) . . ?
N9 C27 H27A 118.7 . . ?
C28 C27 H27A 118.7 . . ?
C29 C28 C27 118.2(6) . . ?
C29 C28 H28A 120.9 . . ?
C27 C28 H28A 120.9 . . ?
C28 C29 C30 120.0(6) . . ?
C28 C29 H29A 120.0 . . ?
C30 C29 H29A 120.0 . . ?
C31 C30 C35 120.0 . . ?
C31 C30 C29 120.7(4) . . ?
C35 C30 C29 119.3(4) . . ?
N11 C31 C30 136.7(4) . . ?
N11 C31 C32 103.3(4) . . ?
C30 C31 C32 120.0 . . ?
C33 C32 C31 120.0 . . ?
C33 C32 N12 126.3(3) . . ?
C31 C32 N12 113.7(3) . . ?
C34 C33 C32 120.0 . . ?
C34 C33 C36 111.5 . . ?
C32 C33 C36 128.4 . . ?
C33 C34 C35 120.0 . . ?
C33 C34 N10 124.8(3) . . ?
C35 C34 N10 115.2(3) . . ?
N9 C35 C34 120.7(3) . . ?
N9 C35 C30 119.3(3) . . ?
C34 C35 C30 120.0 . . ?
C37 C36 C33 126.6(4) . . ?
C37 C36 H36A 116.7 . . ?
C33 C36 H36A 116.7 . . ?
C36 C37 C38 114.6(6) . . ?
C36 C37 H37A 122.7 . . ?
C38 C37 H37A 122.7 . . ?
N10 C38 C37 125.3(6) . . ?
N10 C38 H38A 117.3 . . ?
C37 C38 H38A 117.3 . . ?
N12 C39 N11 117.5(6) . . ?
N12 C39 H39A 121.2 . . ?
N11 C39 H39A 121.2 . . ?
N13 C40 C41 126.1(6) . . ?
N13 C40 H40A 117.0 . . ?
C41 C40 H40A 117.0 . . ?
C42 C41 C40 114.5(7) . . ?
C42 C41 H41A 122.7 . . ?
C40 C41 H41A 122.7 . . ?
C41 C42 C43 122.9(6) . . ?
C41 C42 H42A 118.6 . . ?
C43 C42 H42A 118.6 . . ?
C44 C43 C48 120.0 . . ?
C44 C43 C42 124.4(4) . . ?
C48 C43 C42 115.6(4) . . ?
C43 C44 C45 120.0 . . ?
C43 C44 N15 130.0(4) . . ?
C45 C44 N15 110.0(4) . . ?
C44 C45 C46 120.0 . . ?
C44 C45 N16 108.4(4) . . ?
C46 C45 N16 131.6(4) . . ?
C47 C46 C45 120.0 . . ?
C47 C46 C49 119.9 . . ?
C45 C46 C49 119.5 . . ?
N14 C47 C46 119.8(3) . . ?
N14 C47 C48 120.1(3) . . ?
C46 C47 C48 120.0 . . ?
N13 C48 C47 115.6(4) . . ?
N13 C48 C43 124.4(4) . . ?
C47 C48 C43 120.0 . . ?
C46 C49 C50 118.8(4) . . ?
C46 C49 H49A 120.6 . . ?
C50 C49 H49A 120.6 . . ?
C49 C50 C51 117.8(6) . . ?
C49 C50 H50A 121.1 . . ?
C51 C50 H50A 121.1 . . ?
N14 C51 C50 122.2(7) . . ?
N14 C51 H51A 118.9 . . ?
C50 C51 H51A 118.9 . . ?
N16 C52 N15 121.4(7) . . ?
N16 C52 H52A 119.3 . . ?
N15 C52 H52A 119.3 . . ?
O11 S2 O12 119.7(2) . . ?
O11 S2 C60 108.9(3) . . ?
O12 S2 C60 107.2(2) . . ?
O11 S2 C57 107.1(2) . . ?
O12 S2 C57 107.9(3) . . ?
C60 S2 C57 105.18(17) . . ?
O8 C53 O7 124.5(7) . . ?
O8 C53 C54 118.0(7) . . ?
O7 C53 C54 117.5(7) . . ?
C55 C54 C59 120.0 . . ?
C55 C54 C53 119.9(5) . . ?
C59 C54 C53 120.0(5) . . ?
C54 C55 C56 120.0 . . ?
C54 C55 H55A 120.0 . . ?
C56 C55 H55A 120.0 . . ?
C57 C56 C55 120.0 . . ?
C57 C56 H56A 120.0 . . ?
C55 C56 H56A 120.0 . . ?
C56 C57 C58 120.0 . . ?
C56 C57 S2 119.2(3) . . ?
C58 C57 S2 120.8(3) . . ?
C59 C58 C57 120.0 . . ?
C59 C58 H58A 120.0 . . ?
C57 C58 H58A 120.0 . . ?
C58 C59 C54 120.0 . . ?
C58 C59 H59A 120.0 . . ?
C54 C59 H59A 120.0 . . ?
C61 C60 C65 120.0 . . ?
C61 C60 S2 120.2(3) . . ?
C65 C60 S2 119.8(3) . . ?
C62 C61 C60 120.0 . . ?
C62 C61 H61A 120.0 . . ?
C60 C61 H61A 120.0 . . ?
C61 C62 C63 120.0 . . ?
C61 C62 H62A 120.0 . . ?
C63 C62 H62A 120.0 . . ?
C64 C63 C62 120.0 . . ?
C64 C63 C66 120.4(4) . . ?
C62 C63 C66 119.6(4) . . ?
C63 C64 C65 120.0 . . ?
C63 C64 H64A 120.0 . . ?
C65 C64 H64A 120.0 . . ?
C64 C65 C60 120.0 . . ?
C64 C65 H65A 120.0 . . ?
C60 C65 H65A 120.0 . . ?
O9 C66 O10 125.2(7) . . ?
O9 C66 C63 117.6(6) . . ?
O10 C66 C63 117.1(6) . . ?
H13E O13 H13C 106.6 . . ?
H14C O14 H14D 124.2 . . ?
H15C O15 H15D 109.7 . . ?
H16C O16 H16D 96.7 . . ?
H17A O17A H17B 103.0 . . ?
H18A O18A H18B 107.7 . . ?
H19A O19A H19B 112.5 . . ?
H17C O17B H17D 109.5 . . ?
H18C O18B H18D 108.0 . . ?

loop_
_geom_bond_atom_site_label_1
_geom_bond_atom_site_label_2
_geom_bond_distance
_geom_bond_site_symmetry_2
_geom_bond_publ_flag
Mn1 O2 2.127(4) . ?
Mn1 O5 2.157(4) . ?
Mn1 N2 2.251(5) . ?
Mn1 N5 2.251(5) . ?
Mn1 N1 2.270(5) . ?
Mn1 N6 2.294(5) . ?
Mn2 O1 2.102(4) . ?
Mn2 O6 2.198(4) . ?
Mn2 N14 2.263(5) . ?
Mn2 N10 2.265(5) . ?
Mn2 N13 2.287(5) . ?
Mn2 N9 2.289(5) . ?
S1 O4 1.455(4) . ?
S1 O3 1.461(4) . ?
S1 O2 1.483(4) . ?
S1 O1 1.492(4) . ?
O5 H5A 0.8504 . ?
O5 H5B 0.8334 . ?
O6 H6A 0.8291 . ?
O6 H6B 0.8308 . ?
N1 C1 1.319(6) . ?
N1 C9 1.354(5) . ?
N2 C12 1.320(7) . ?
N2 C8 1.380(6) . ?
N3 C13 1.313(7) . ?
N3 C5 1.413(6) . ?
N4 C13 1.369(7) . ?
N4 C6 1.380(5) . ?
N4 H4C 0.8600 . ?
N5 C14 1.337(7) . ?
N5 C22 1.354(5) . ?
N6 C25 1.321(7) . ?
N6 C21 1.390(5) . ?
N7 C26 1.300(7) . ?
N7 C19 1.377(5) . ?
N8 C26 1.360(7) . ?
N8 C18 1.367(5) . ?
N8 H8A 0.8600 . ?
N9 C27 1.335(7) . ?
N9 C35 1.381(6) . ?
N10 C38 1.324(6) . ?
N10 C34 1.401(5) . ?
N11 C39 1.345(6) . ?
N11 C31 1.381(5) . ?
N11 H11B 0.8600 . ?
N12 C39 1.314(6) . ?
N12 C32 1.410(5) . ?
N13 C40 1.335(7) . ?
N13 C48 1.345(5) . ?
N14 C51 1.307(7) . ?
N14 C47 1.377(6) . ?
N15 C52 1.353(6) . ?
N15 C44 1.411(6) . ?
N15 H15B 0.8600 . ?
N16 C52 1.315(7) . ?
N16 C45 1.438(6) . ?
C1 C2 1.381(8) . ?
C1 H1A 0.9300 . ?
C2 C3 1.383(7) . ?
C2 H2A 0.9300 . ?
C3 C4 1.417(6) . ?
C3 H3A 0.9300 . ?
C4 C5 1.3900 . ?
C4 C9 1.3900 . ?
C5 C6 1.3900 . ?
C6 C7 1.3900 . ?
C7 C8 1.3900 . ?
C7 C10 1.4669 . ?
C8 C9 1.3900 . ?
C10 C11 1.378(6) . ?
C10 H10A 0.9300 . ?
C11 C12 1.387(6) . ?
C11 H11A 0.9300 . ?
C12 H12A 0.9300 . ?
C13 H13A 0.9300 . ?
C14 C15 1.407(7) . ?
C14 H14A 0.9300 . ?
C15 C16 1.374(6) . ?
C15 H15A 0.9300 . ?
C16 C17 1.397(6) . ?
C16 H16A 0.9300 . ?
C17 C18 1.3900 . ?
C17 C22 1.3900 . ?
C18 C19 1.3900 . ?
C19 C20 1.3900 . ?
C20 C21 1.3900 . ?
C20 C23 1.5037 . ?
C21 C22 1.3900 . ?
C23 C24 1.369(6) . ?
C23 H23A 0.9300 . ?
C24 C25 1.403(6) . ?
C24 H24A 0.9300 . ?
C25 H25A 0.9300 . ?
C26 H26A 0.9300 . ?
C27 C28 1.400(6) . ?
C27 H27A 0.9300 . ?
C28 C29 1.366(8) . ?
C28 H28A 0.9300 . ?
C29 C30 1.429(5) . ?
C29 H29A 0.9300 . ?
C30 C31 1.3900 . ?
C30 C35 1.3900 . ?
C31 C32 1.3900 . ?
C32 C33 1.3900 . ?
C33 C34 1.3900 . ?
C33 C36 1.4324 . ?
C34 C35 1.3900 . ?
C36 C37 1.361(6) . ?
C36 H36A 0.9300 . ?
C37 C38 1.387(8) . ?
C37 H37A 0.9300 . ?
C38 H38A 0.9300 . ?
C39 H39A 0.9300 . ?
C40 C41 1.411(6) . ?
C40 H40A 0.9300 . ?
C41 C42 1.365(6) . ?
C41 H41A 0.9300 . ?
C42 C43 1.421(6) . ?
C42 H42A 0.9300 . ?
C43 C44 1.3900 . ?
C43 C48 1.3900 . ?
C44 C45 1.3900 . ?
C45 C46 1.3900 . ?
C46 C47 1.3900 . ?
C46 C49 1.4014 . ?
C47 C48 1.3900 . ?
C49 C50 1.402(6) . ?
C49 H49A 0.9300 . ?
C50 C51 1.421(6) . ?
C50 H50A 0.9300 . ?
C51 H51A 0.9300 . ?
C52 H52A 0.9300 . ?
S2 O11 1.443(4) . ?
S2 O12 1.451(4) . ?
S2 C60 1.753(3) . ?
S2 C57 1.759(3) . ?
O7 C53 1.257(8) . ?
O8 C53 1.245(8) . ?
O9 C66 1.240(7) . ?
O10 C66 1.271(7) . ?
C53 C54 1.529(7) . ?
C54 C55 1.3900 . ?
C54 C59 1.3900 . ?
C55 C56 1.3900 . ?
C55 H55A 0.9300 . ?
C56 C57 1.3900 . ?
C56 H56A 0.9300 . ?
C57 C58 1.3900 . ?
C58 C59 1.3900 . ?
C58 H58A 0.9300 . ?
C59 H59A 0.9300 . ?
C60 C61 1.3900 . ?
C60 C65 1.3900 . ?
C61 C62 1.3900 . ?
C61 H61A 0.9300 . ?
C62 C63 1.3900 . ?
C62 H62A 0.9300 . ?
C63 C64 1.3900 . ?
C63 C66 1.519(7) . ?
C64 C65 1.3900 . ?
C64 H64A 0.9300 . ?
C65 H65A 0.9300 . ?
O13 H13E 0.8501 . ?
O13 H13C 0.8406 . ?
O14 H14C 0.8468 . ?
O14 H14D 0.8603 . ?
O15 H15C 0.8499 . ?
O15 H15D 0.8834 . ?
O16 H16C 1.1821 . ?
O16 H16D 0.8609 . ?
O17A H17A 0.8501 . ?
O17A H17B 0.8500 . ?
O18A H18A 0.8500 . ?
O18A H18B 0.8993 . ?
O19A H19A 0.8500 . ?
O19A H19B 0.7837 . ?
O17B H17C 0.8498 . ?
O17B H17D 0.8504 . ?
O18B H18C 0.8499 . ?
O18B H18D 0.8504 . ?

loop_
_geom_torsion_atom_site_label_1
_geom_torsion_atom_site_label_2
_geom_torsion_atom_site_label_3
_geom_torsion_atom_site_label_4
_geom_torsion
_geom_torsion_site_symmetry_1
_geom_torsion_site_symmetry_2
_geom_torsion_site_symmetry_3
_geom_torsion_site_symmetry_4
_geom_torsion_publ_flag
O4 S1 O1 Mn2 -2.3(4) . . . . ?
O3 S1 O1 Mn2 120.7(4) . . . . ?
O2 S1 O1 Mn2 -120.3(3) . . . . ?
O6 Mn2 O1 S1 -24.7(3) . . . . ?
N14 Mn2 O1 S1 -115.4(4) . . . . ?
N10 Mn2 O1 S1 46.9(7) . . . . ?
N13 Mn2 O1 S1 174.2(4) . . . . ?
N9 Mn2 O1 S1 85.1(4) . . . . ?
O4 S1 O2 Mn1 127.7(4) . . . . ?
O3 S1 O2 Mn1 4.7(5) . . . . ?
O1 S1 O2 Mn1 -113.7(4) . . . . ?
O5 Mn1 O2 S1 -29.8(4) . . . . ?
N2 Mn1 O2 S1 75.5(4) . . . . ?
N5 Mn1 O2 S1 -118.8(4) . . . . ?
N1 Mn1 O2 S1 35.1(9) . . . . ?
N6 Mn1 O2 S1 169.5(4) . . . . ?
O2 Mn1 N1 C1 -136.6(6) . . . . ?
O5 Mn1 N1 C1 -71.8(5) . . . . ?
N2 Mn1 N1 C1 -179.0(5) . . . . ?
N5 Mn1 N1 C1 18.1(5) . . . . ?
N6 Mn1 N1 C1 89.7(5) . . . . ?
O2 Mn1 N1 C9 38.1(8) . . . . ?
O5 Mn1 N1 C9 102.9(3) . . . . ?
N2 Mn1 N1 C9 -4.3(3) . . . . ?
N5 Mn1 N1 C9 -167.2(3) . . . . ?
N6 Mn1 N1 C9 -95.7(3) . . . . ?
O2 Mn1 N2 C12 14.0(5) . . . . ?
O5 Mn1 N2 C12 101.6(5) . . . . ?
N5 Mn1 N2 C12 -129.7(6) . . . . ?
N1 Mn1 N2 C12 -176.4(5) . . . . ?
N6 Mn1 N2 C12 -78.4(5) . . . . ?
O2 Mn1 N2 C8 -168.9(3) . . . . ?
O5 Mn1 N2 C8 -81.3(3) . . . . ?
N5 Mn1 N2 C8 47.4(7) . . . . ?
N1 Mn1 N2 C8 0.7(3) . . . . ?
N6 Mn1 N2 C8 98.7(3) . . . . ?
O2 Mn1 N5 C14 94.9(5) . . . . ?
O5 Mn1 N5 C14 8.7(5) . . . . ?
N2 Mn1 N5 C14 -122.6(6) . . . . ?
N1 Mn1 N5 C14 -78.3(5) . . . . ?
N6 Mn1 N5 C14 -177.7(6) . . . . ?
O2 Mn1 N5 C22 -90.0(4) . . . . ?
O5 Mn1 N5 C22 -176.2(4) . . . . ?
N2 Mn1 N5 C22 52.6(7) . . . . ?
N1 Mn1 N5 C22 96.8(4) . . . . ?
N6 Mn1 N5 C22 -2.5(4) . . . . ?
O2 Mn1 N6 C25 -75.4(5) . . . . ?
O5 Mn1 N6 C25 -160.3(5) . . . . ?
N2 Mn1 N6 C25 19.7(5) . . . . ?
N5 Mn1 N6 C25 -179.8(6) . . . . ?
N1 Mn1 N6 C25 93.5(5) . . . . ?
O2 Mn1 N6 C21 108.2(3) . . . . ?
O5 Mn1 N6 C21 23.3(7) . . . . ?
N2 Mn1 N6 C21 -156.7(3) . . . . ?
N5 Mn1 N6 C21 3.9(3) . . . . ?
N1 Mn1 N6 C21 -82.9(4) . . . . ?
O1 Mn2 N9 C27 13.7(5) . . . . ?
O6 Mn2 N9 C27 102.5(5) . . . . ?
N14 Mn2 N9 C27 -119.3(5) . . . . ?
N10 Mn2 N9 C27 -178.5(5) . . . . ?
N13 Mn2 N9 C27 -74.4(5) . . . . ?
O1 Mn2 N9 C35 -173.1(3) . . . . ?
O6 Mn2 N9 C35 -84.4(3) . . . . ?
N14 Mn2 N9 C35 53.9(6) . . . . ?
N10 Mn2 N9 C35 -5.3(3) . . . . ?
N13 Mn2 N9 C35 98.8(3) . . . . ?
O1 Mn2 N10 C38 -136.2(5) . . . . ?
O6 Mn2 N10 C38 -64.3(4) . . . . ?
N14 Mn2 N10 C38 26.8(5) . . . . ?
N13 Mn2 N10 C38 98.5(5) . . . . ?
N9 Mn2 N10 C38 -176.6(5) . . . . ?
O1 Mn2 N10 C34 43.0(7) . . . . ?
O6 Mn2 N10 C34 114.9(3) . . . . ?
N14 Mn2 N10 C34 -154.0(3) . . . . ?
N13 Mn2 N10 C34 -82.3(3) . . . . ?
N9 Mn2 N10 C34 2.6(3) . . . . ?
O1 Mn2 N13 C40 -69.5(5) . . . . ?
O6 Mn2 N13 C40 -147.8(5) . . . . ?
N14 Mn2 N13 C40 -176.8(6) . . . . ?
N10 Mn2 N13 C40 95.1(5) . . . . ?
N9 Mn2 N13 C40 23.3(5) . . . . ?
O1 Mn2 N13 C48 108.9(4) . . . . ?
O6 Mn2 N13 C48 30.6(8) . . . . ?
N14 Mn2 N13 C48 1.5(4) . . . . ?
N10 Mn2 N13 C48 -86.5(4) . . . . ?
N9 Mn2 N13 C48 -158.4(4) . . . . ?
O1 Mn2 N14 C51 95.3(5) . . . . ?
O6 Mn2 N14 C51 7.2(5) . . . . ?
N10 Mn2 N14 C51 -79.0(5) . . . . ?
N13 Mn2 N14 C51 177.9(6) . . . . ?
N9 Mn2 N14 C51 -134.1(5) . . . . ?
O1 Mn2 N14 C47 -86.9(4) . . . . ?
O6 Mn2 N14 C47 -175.1(4) . . . . ?
N10 Mn2 N14 C47 98.8(4) . . . . ?
N13 Mn2 N14 C47 -4.4(3) . . . . ?
N9 Mn2 N14 C47 43.7(6) . . . . ?
C9 N1 C1 C2 -0.6(9) . . . . ?
Mn1 N1 C1 C2 173.9(4) . . . . ?
N1 C1 C2 C3 -0.2(10) . . . . ?
C1 C2 C3 C4 1.1(9) . . . . ?
C2 C3 C4 C5 176.9(4) . . . . ?
C2 C3 C4 C9 -1.2(7) . . . . ?
C9 C4 C5 C6 0.0 . . . . ?
C3 C4 C5 C6 -178.1(4) . . . . ?
C9 C4 C5 N3 -179.6(4) . . . . ?
C3 C4 C5 N3 2.3(5) . . . . ?
C13 N3 C5 C4 -179.3(4) . . . . ?
C13 N3 C5 C6 1.0(5) . . . . ?
C13 N4 C6 C7 179.6(4) . . . . ?
C13 N4 C6 C5 0.0(4) . . . . ?
C4 C5 C6 N4 179.7(3) . . . . ?
N3 C5 C6 N4 -0.6(3) . . . . ?
C4 C5 C6 C7 0.0 . . . . ?
N3 C5 C6 C7 179.7(4) . . . . ?
N4 C6 C7 C8 -179.6(4) . . . . ?
C5 C6 C7 C8 0.0 . . . . ?
N4 C6 C7 C10 0.7(4) . . . . ?
C5 C6 C7 C10 -179.7 . . . . ?
C12 N2 C8 C7 -4.6(7) . . . . ?
Mn1 N2 C8 C7 178.06(18) . . . . ?
C12 N2 C8 C9 -179.6(4) . . . . ?
Mn1 N2 C8 C9 3.1(4) . . . . ?
C6 C7 C8 N2 -175.0(4) . . . . ?
C10 C7 C8 N2 4.7(4) . . . . ?
C6 C7 C8 C9 0.0 . . . . ?
C10 C7 C8 C9 179.7 . . . . ?
C1 N1 C9 C8 -177.3(4) . . . . ?
Mn1 N1 C9 C8 7.5(4) . . . . ?
C1 N1 C9 C4 0.4(6) . . . . ?
Mn1 N1 C9 C4 -174.76(19) . . . . ?
N2 C8 C9 N1 -7.2(4) . . . . ?
C7 C8 C9 N1 177.8(4) . . . . ?
N2 C8 C9 C4 175.0(4) . . . . ?
C7 C8 C9 C4 0.0 . . . . ?
C5 C4 C9 N1 -177.7(4) . . . . ?
C3 C4 C9 N1 0.5(4) . . . . ?
C5 C4 C9 C8 0.0 . . . . ?
C3 C4 C9 C8 178.2(4) . . . . ?
C8 C7 C10 C11 -0.9(4) . . . . ?
C6 C7 C10 C11 178.8(4) . . . . ?
C7 C10 C11 C12 -3.1(8) . . . . ?
C8 N2 C12 C11 0.6(9) . . . . ?
Mn1 N2 C12 C11 177.6(5) . . . . ?
C10 C11 C12 N2 3.4(10) . . . . ?
C5 N3 C13 N4 -1.1(7) . . . . ?
C6 N4 C13 N3 0.7(7) . . . . ?
C22 N5 C14 C15 0.0(9) . . . . ?
Mn1 N5 C14 C15 175.1(5) . . . . ?
N5 C14 C15 C16 0.7(10) . . . . ?
C14 C15 C16 C17 0.6(10) . . . . ?
C15 C16 C17 C18 -177.4(5) . . . . ?
C15 C16 C17 C22 -2.5(8) . . . . ?
C26 N8 C18 C17 -179.6(4) . . . . ?
C26 N8 C18 C19 -2.4(5) . . . . ?
C22 C17 C18 N8 176.9(5) . . . . ?
C16 C17 C18 N8 -8.2(6) . . . . ?
C22 C17 C18 C19 0.0 . . . . ?
C16 C17 C18 C19 174.8(4) . . . . ?
C26 N7 C19 C20 179.1(4) . . . . ?
C26 N7 C19 C18 -0.2(5) . . . . ?
N8 C18 C19 N7 1.7(4) . . . . ?
C17 C18 C19 N7 179.4(4) . . . . ?
N8 C18 C19 C20 -177.8(4) . . . . ?
C17 C18 C19 C20 0.0 . . . . ?
N7 C19 C20 C21 -179.3(5) . . . . ?
C18 C19 C20 C21 0.0 . . . . ?
N7 C19 C20 C23 -3.4(5) . . . . ?
C18 C19 C20 C23 175.9 . . . . ?
C25 N6 C21 C20 -0.3(7) . . . . ?
Mn1 N6 C21 C20 176.2(2) . . . . ?
C25 N6 C21 C22 178.5(5) . . . . ?
Mn1 N6 C21 C22 -5.0(4) . . . . ?
C19 C20 C21 N6 178.8(4) . . . . ?
C23 C20 C21 N6 2.5(4) . . . . ?
C19 C20 C21 C22 0.0 . . . . ?
C23 C20 C21 C22 -176.3 . . . . ?
C14 N5 C22 C21 176.3(4) . . . . ?
Mn1 N5 C22 C21 0.9(5) . . . . ?
C14 N5 C22 C17 -2.0(7) . . . . ?
Mn1 N5 C22 C17 -177.4(2) . . . . ?
N6 C21 C22 N5 2.8(4) . . . . ?
C20 C21 C22 N5 -178.3(4) . . . . ?
N6 C21 C22 C17 -178.9(4) . . . . ?
C20 C21 C22 C17 0.0 . . . . ?
C18 C17 C22 N5 178.2(4) . . . . ?
C16 C17 C22 N5 3.2(5) . . . . ?
C18 C17 C22 C21 0.0 . . . . ?
C16 C17 C22 C21 -175.0(4) . . . . ?
C21 C20 C23 C24 -3.5(5) . . . . ?
C19 C20 C23 C24 -179.5(5) . . . . ?
C20 C23 C24 C25 2.2(9) . . . . ?
C21 N6 C25 C24 -1.2(10) . . . . ?
Mn1 N6 C25 C24 -177.4(5) . . . . ?
C23 C24 C25 N6 0.2(11) . . . . ?
C19 N7 C26 N8 -1.4(8) . . . . ?
C18 N8 C26 N7 2.5(8) . . . . ?
C35 N9 C27 C28 -1.0(9) . . . . ?
Mn2 N9 C27 C28 171.7(4) . . . . ?
N9 C27 C28 C29 1.7(10) . . . . ?
C27 C28 C29 C30 0.4(9) . . . . ?
C28 C29 C30 C31 177.4(5) . . . . ?
C28 C29 C30 C35 -3.0(7) . . . . ?
C39 N11 C31 C30 180.0(4) . . . . ?
C39 N11 C31 C32 1.0(5) . . . . ?
C35 C30 C31 N11 -178.8(5) . . . . ?
C29 C30 C31 N11 0.8(5) . . . . ?
C35 C30 C31 C32 0.0 . . . . ?
C29 C30 C31 C32 179.5(4) . . . . ?
N11 C31 C32 C33 179.1(3) . . . . ?
C30 C31 C32 C33 0.0 . . . . ?
N11 C31 C32 N12 -2.0(3) . . . . ?
C30 C31 C32 N12 178.8(4) . . . . ?
C39 N12 C32 C33 -179.2(4) . . . . ?
C39 N12 C32 C31 2.1(5) . . . . ?
C31 C32 C33 C34 0.0 . . . . ?
N12 C32 C33 C34 -178.7(4) . . . . ?
C31 C32 C33 C36 176.7 . . . . ?
N12 C32 C33 C36 -2.0(4) . . . . ?
C32 C33 C34 C35 0.0 . . . . ?
C36 C33 C34 C35 -177.2 . . . . ?
C32 C33 C34 N10 -177.1(4) . . . . ?
C36 C33 C34 N10 5.6(4) . . . . ?
C38 N10 C34 C33 -2.9(6) . . . . ?
Mn2 N10 C34 C33 177.84(19) . . . . ?
C38 N10 C34 C35 179.8(4) . . . . ?
Mn2 N10 C34 C35 0.6(3) . . . . ?
C27 N9 C35 C34 -178.5(4) . . . . ?
Mn2 N9 C35 C34 8.0(4) . . . . ?
C27 N9 C35 C30 -1.7(6) . . . . ?
Mn2 N9 C35 C30 -175.20(17) . . . . ?
C33 C34 C35 N9 176.7(4) . . . . ?
N10 C34 C35 N9 -5.9(3) . . . . ?
C33 C34 C35 C30 0.0 . . . . ?
N10 C34 C35 C30 177.4(3) . . . . ?
C31 C30 C35 N9 -176.8(4) . . . . ?
C29 C30 C35 N9 3.7(4) . . . . ?
C31 C30 C35 C34 0.0 . . . . ?
C29 C30 C35 C34 -179.5(4) . . . . ?
C34 C33 C36 C37 -5.3(4) . . . . ?
C32 C33 C36 C37 177.8(4) . . . . ?
C33 C36 C37 C38 2.1(7) . . . . ?
C34 N10 C38 C37 -1.0(8) . . . . ?
Mn2 N10 C38 C37 178.1(4) . . . . ?
C36 C37 C38 N10 1.4(9) . . . . ?
C32 N12 C39 N11 -1.4(7) . . . . ?
C31 N11 C39 N12 0.3(7) . . . . ?
C48 N13 C40 C41 -0.9(10) . . . . ?
Mn2 N13 C40 C41 177.5(5) . . . . ?
N13 C40 C41 C42 3.2(11) . . . . ?
C40 C41 C42 C43 -2.1(10) . . . . ?
C41 C42 C43 C44 179.6(5) . . . . ?
C41 C42 C43 C48 -1.1(8) . . . . ?
C48 C43 C44 C45 0.0 . . . . ?
C42 C43 C44 C45 179.2(4) . . . . ?
C48 C43 C44 N15 176.9(5) . . . . ?
C42 C43 C44 N15 -3.8(6) . . . . ?
C52 N15 C44 C43 -178.6(4) . . . . ?
C52 N15 C44 C45 -1.5(5) . . . . ?
C43 C44 C45 C46 0.0 . . . . ?
N15 C44 C45 C46 -177.5(4) . . . . ?
C43 C44 C45 N16 178.9(4) . . . . ?
N15 C44 C45 N16 1.4(4) . . . . ?
C52 N16 C45 C44 -0.7(6) . . . . ?
C52 N16 C45 C46 178.0(5) . . . . ?
C44 C45 C46 C47 0.0 . . . . ?
N16 C45 C46 C47 -178.6(5) . . . . ?
C44 C45 C46 C49 -171.1 . . . . ?
N16 C45 C46 C49 10.3(5) . . . . ?
C51 N14 C47 C46 1.9(7) . . . . ?
Mn2 N14 C47 C46 -175.9(2) . . . . ?
C51 N14 C47 C48 -174.9(5) . . . . ?
Mn2 N14 C47 C48 7.2(4) . . . . ?
C45 C46 C47 N14 -176.9(4) . . . . ?
C49 C46 C47 N14 -5.8(4) . . . . ?
C45 C46 C47 C48 0.0 . . . . ?
C49 C46 C47 C48 171.0 . . . . ?
C40 N13 C48 C47 -179.9(4) . . . . ?
Mn2 N13 C48 C47 1.6(4) . . . . ?
C40 N13 C48 C43 -2.9(7) . . . . ?
Mn2 N13 C48 C43 178.6(2) . . . . ?
N14 C47 C48 N13 -6.0(4) . . . . ?
C46 C47 C48 N13 177.2(4) . . . . ?
N14 C47 C48 C43 176.9(4) . . . . ?
C46 C47 C48 C43 0.0 . . . . ?
C44 C43 C48 N13 -176.9(5) . . . . ?
C42 C43 C48 N13 3.8(5) . . . . ?
C44 C43 C48 C47 0.0 . . . . ?
C42 C43 C48 C47 -179.3(4) . . . . ?
C47 C46 C49 C50 8.4(5) . . . . ?
C45 C46 C49 C50 179.5(5) . . . . ?
C46 C49 C50 C51 -7.0(8) . . . . ?
C47 N14 C51 C50 -0.7(10) . . . . ?
Mn2 N14 C51 C50 176.9(4) . . . . ?
C49 C50 C51 N14 3.3(10) . . . . ?
C45 N16 C52 N15 -0.3(9) . . . . ?
C44 N15 C52 N16 1.1(9) . . . . ?
O8 C53 C54 C55 5.1(7) . . . . ?
O7 C53 C54 C55 -176.5(4) . . . . ?
O8 C53 C54 C59 -173.0(5) . . . . ?
O7 C53 C54 C59 5.4(7) . . . . ?
C59 C54 C55 C56 0.0 . . . . ?
C53 C54 C55 C56 -178.1(4) . . . . ?
C54 C55 C56 C57 0.0 . . . . ?
C55 C56 C57 C58 0.0 . . . . ?
C55 C56 C57 S2 178.8(3) . . . . ?
O11 S2 C57 C56 -162.5(2) . . . . ?
O12 S2 C57 C56 -32.4(3) . . . . ?
C60 S2 C57 C56 81.8(3) . . . . ?
O11 S2 C57 C58 16.3(3) . . . . ?
O12 S2 C57 C58 146.4(2) . . . . ?
C60 S2 C57 C58 -99.4(3) . . . . ?
C56 C57 C58 C59 0.0 . . . . ?
S2 C57 C58 C59 -178.8(3) . . . . ?
C57 C58 C59 C54 0.0 . . . . ?
C55 C54 C59 C58 0.0 . . . . ?
C53 C54 C59 C58 178.1(4) . . . . ?
O11 S2 C60 C61 154.6(2) . . . . ?
O12 S2 C60 C61 23.8(3) . . . . ?
C57 S2 C60 C61 -90.9(3) . . . . ?
O11 S2 C60 C65 -25.0(3) . . . . ?
O12 S2 C60 C65 -155.8(2) . . . . ?
C57 S2 C60 C65 89.6(3) . . . . ?
C65 C60 C61 C62 0.0 . . . . ?
S2 C60 C61 C62 -179.6(3) . . . . ?
C60 C61 C62 C63 0.0 . . . . ?
C61 C62 C63 C64 0.0 . . . . ?
C61 C62 C63 C66 179.4(4) . . . . ?
C62 C63 C64 C65 0.0 . . . . ?
C66 C63 C64 C65 -179.4(4) . . . . ?
C63 C64 C65 C60 0.0 . . . . ?
C61 C60 C65 C64 0.0 . . . . ?
S2 C60 C65 C64 179.6(3) . . . . ?
C64 C63 C66 O9 -1.6(7) . . . . ?
C62 C63 C66 O9 179.0(4) . . . . ?
C64 C63 C66 O10 175.5(4) . . . . ?
C62 C63 C66 O10 -3.9(7) . . . . ?
